data_7107801
loop_
_publ_author_name
'Domasevitch, Konstantin V.'
'Solntsev, Pavlo V.'
'Krautscheid, Harald'
'Zhylenko, Iryna S.'
'Rusanov, Eduard B.'
'Chernega, Alexander N.'

_publ_section_title
;
 Facile access to a series of large polycondensed pyridazines and their
 utility for the supramolecular synthesis of coordination polymers
;
_journal_name_full Chem.Commun.
_journal_page_first 5847
_journal_paper_doi 10.1039/c2cc31770b
_journal_volume 48
_journal_year 2012
_chemical_formula_moiety 'C28 H32 N6, C2 H6 O'
_chemical_formula_sum 'C30 H38 N6 O'
_chemical_formula_weight 498.66
_chemical_name_systematic
;
1,2,6,6a,7,7a,8,9,17,17a,18,18a-dodecahydroanthra[2,1-c]naphtho-
[2,3-f]cinnoline-10,15(5H,16H)-dihydrazone, Ethanol solvate
;
_space_group_IT_number 14
_space_group_name_Hall '-P 2ybc'
_symmetry_cell_setting monoclinic
_symmetry_Int_Tables_number 14
_symmetry_space_group_name_Hall '-P 2ybc'
_symmetry_space_group_name_H-M 'P 1 21/c 1'
_atom_sites_solution_hydrogens geom
_atom_sites_solution_primary direct
_atom_sites_solution_secondary difmap
_audit_creation_method SHELXL-97
_cell_angle_alpha 90.00
_cell_angle_beta 100.4510(10)
_cell_angle_gamma 90.00
_cell_formula_units_Z 4
_cell_length_a 17.8207(6)
_cell_length_b 6.1397(2)
_cell_length_c 24.7531(8)
_cell_measurement_reflns_used 26160
_cell_measurement_temperature 213(2)
_cell_measurement_theta_max 25.68
_cell_measurement_theta_min 2.20
_cell_volume 2663.40(15)
_computing_cell_refinement 'SAINT-NT (Bruker, 1999)'
_computing_data_collection 'SMART-NT (Bruker, 1998)'
_computing_data_reduction 'SAINT-NT (Bruker, 1999)'
_computing_molecular_graphics 'Diamond 2.1e (Brandenburg, 1999)'
_computing_publication_material 'WinGX 1.70.01 (Farrugia, 1999)'
_computing_structure_refinement 'SHELXL-97 (Sheldrick, 2008)'
_computing_structure_solution 'SHELXS-97 (Sheldrick, 2008)'
_diffrn_ambient_temperature 213(2)
_diffrn_measured_fraction_theta_full 0.998
_diffrn_measured_fraction_theta_max 0.998
_diffrn_measurement_device_type 'Bruker APEXII area-detector diffractometer'
_diffrn_measurement_method '\w scans'
_diffrn_radiation_monochromator graphite
_diffrn_radiation_source 'fine-focus sealed tube'
_diffrn_radiation_type MoK\a
_diffrn_radiation_wavelength 0.71073
_diffrn_reflns_av_R_equivalents 0.0363
_diffrn_reflns_av_sigmaI/netI 0.0289
_diffrn_reflns_limit_h_max 21
_diffrn_reflns_limit_h_min -21
_diffrn_reflns_limit_k_max 7
_diffrn_reflns_limit_k_min -7
_diffrn_reflns_limit_l_max 26
_diffrn_reflns_limit_l_min -30
_diffrn_reflns_number 26160
_diffrn_reflns_theta_full 25.68
_diffrn_reflns_theta_max 25.68
_diffrn_reflns_theta_min 2.20
_diffrn_standards_decay_% 0
_exptl_absorpt_coefficient_mu 0.078
_exptl_absorpt_correction_T_max 0.9815
_exptl_absorpt_correction_T_min 0.9785
_exptl_absorpt_correction_type empirical
_exptl_absorpt_process_details 'SADABS (Sheldrick, 1996)'
_exptl_crystal_colour red
_exptl_crystal_density_diffrn 1.244
_exptl_crystal_density_method 'not measured'
_exptl_crystal_description prism
_exptl_crystal_F_000 1072
_exptl_crystal_size_max 0.28
_exptl_crystal_size_mid 0.26
_exptl_crystal_size_min 0.24
_refine_diff_density_max 0.584
_refine_diff_density_min -0.330
_refine_diff_density_rms 0.045
_refine_ls_extinction_method none
_refine_ls_goodness_of_fit_ref 1.077
_refine_ls_hydrogen_treatment constr
_refine_ls_matrix_type full
_refine_ls_number_parameters 384
_refine_ls_number_reflns 5056
_refine_ls_number_restraints 0
_refine_ls_restrained_S_all 1.077
_refine_ls_R_factor_all 0.1013
_refine_ls_R_factor_gt 0.0701
_refine_ls_shift/su_max 0.001
_refine_ls_shift/su_mean 0.000
_refine_ls_structure_factor_coef Fsqd
_refine_ls_weighting_details 'calc w=1/[\s^2^(Fo^2^)+(0.1130P)^2^+0.9837P] where P=(Fo^2^+2Fc^2^)/3'
_refine_ls_weighting_scheme calc
_refine_ls_wR_factor_gt 0.1960
_refine_ls_wR_factor_ref 0.2140
_reflns_number_gt 3479
_reflns_number_total 5056
_reflns_threshold_expression >2sigma(I)
_cod_data_source_file c2cc31770b.txt
_cod_data_source_block (2)
_cod_depositor_comments
;
The following automatic conversions were performed:

data name '_iucr_refine_instruction_details' was replaced with
'_iucr_refine_instructions_details' as specified in the replacement
file 'data/replacement-values/replacement_tags.lst'.

Automatic conversion script
Id: cif_correct_tags 9268 2022-04-12 08:56:07Z antanas 
;
_cod_original_sg_symbol_H-M 'P 21/c'
_cod_database_code 7107801

loop_
_symmetry_equiv_pos_as_xyz
'x, y, z'
'-x, y+1/2, -z+1/2'
'-x, -y, -z'
'x, -y-1/2, z-1/2'

loop_
_atom_site_label
_atom_site_type_symbol
_atom_site_fract_x
_atom_site_fract_y
_atom_site_fract_z
_atom_site_U_iso_or_equiv
_atom_site_adp_type
_atom_site_occupancy
_atom_site_symmetry_multiplicity
_atom_site_calc_flag
_atom_site_refinement_flags
_atom_site_disorder_assembly
_atom_site_disorder_group
N1 N 0.14080(15) 0.7500(4) 0.32453(9) 0.0652(7) Uani 1 1 d . . .
N2 N 0.19428(16) 0.8968(4) 0.34651(9) 0.0683(7) Uani 1 1 d . . .
N3 N 0.14785(14) 1.1981(4) -0.04521(9) 0.0600(6) Uani 1 1 d . . .
N4 N 0.12781(16) 1.1844(4) -0.10100(10) 0.0723(8) Uani 1 1 d . . .
H4A H 0.1052 1.0681 -0.1161 0.087 Uiso 1 1 calc R . .
H4B H 0.1376 1.2920 -0.1215 0.087 Uiso 1 1 calc R . .
N5 N 0.50477(14) 0.7958(5) 0.08138(12) 0.0732(8) Uani 1 1 d . . .
N6 N 0.55932(16) 0.8627(6) 0.05252(14) 0.0999(11) Uani 1 1 d . . .
H6A H 0.5764 0.9957 0.0559 0.120 Uiso 1 1 calc R . .
H6B H 0.5769 0.7722 0.0308 0.120 Uiso 1 1 calc R . .
C1 C 0.12662(16) 0.7173(4) 0.27038(10) 0.0502(6) Uani 1 1 d . A .
C2 C 0.16636(14) 0.8230(4) 0.23349(9) 0.0429(6) Uani 1 1 d . A .
C3 C 0.13947(16) 0.7948(4) 0.17441(10) 0.0501(7) Uani 1 1 d . . .
C4 C 0.15445(14) 0.9376(3) 0.13655(9) 0.0405(6) Uani 1 1 d . . .
H4 H 0.1810 1.0654 0.1492 0.049 Uiso 1 1 calc R . .
C5 C 0.13285(14) 0.9094(4) 0.07796(9) 0.0406(6) Uani 1 1 d . . .
C6 C 0.15011(14) 1.0575(4) 0.04226(10) 0.0445(6) Uani 1 1 d . . .
H6 H 0.1756 1.1847 0.0566 0.053 Uiso 1 1 calc R . .
C7 C 0.13211(14) 1.0344(4) -0.01643(10) 0.0457(6) Uani 1 1 d . . .
C8 C 0.09529(15) 0.8274(4) -0.03978(9) 0.0468(6) Uani 1 1 d . A .
H8A H 0.1200 0.7776 -0.0689 0.056 Uiso 0.62 1 d PR . .
H8B H 0.0426 0.8542 -0.0548 0.056 Uiso 0.62 1 d PR . .
H8C H 0.1333 0.7383 -0.0519 0.056 Uiso 0.38 1 d PR . .
H8D H 0.0578 0.8635 -0.0715 0.056 Uiso 0.38 1 d PR . .
C9 C 0.1013(3) 0.6515(7) 0.00458(18) 0.0453(11) Uani 0.62 1 d P A -1
H9A H 0.0674 0.5314 -0.0100 0.054 Uiso 0.62 1 calc PR A -1
H9B H 0.1536 0.5947 0.0110 0.054 Uiso 0.62 1 calc PR A -1
C10 C 0.0827(3) 0.7169(11) 0.0590(3) 0.0338(13) Uani 0.62 1 d P A -1
H10 H 0.0289 0.7662 0.0530 0.041 Uiso 0.62 1 calc PR A -1
C11 C 0.0925(4) 0.5397(14) 0.1022(4) 0.0384(17) Uani 0.62 1 d P A -1
H11A H 0.0567 0.4213 0.0896 0.046 Uiso 0.62 1 calc PR A -1
H11B H 0.1443 0.4806 0.1063 0.046 Uiso 0.62 1 calc PR A -1
C12 C 0.0793(3) 0.6176(8) 0.1564(2) 0.0358(11) Uani 0.62 1 d P A -1
H12 H 0.0280 0.6842 0.1518 0.043 Uiso 0.62 1 calc PR A -1
C13 C 0.0852(3) 0.4379(8) 0.2000(2) 0.0361(11) Uani 0.62 1 d P A -1
H13A H 0.0481 0.3222 0.1877 0.043 Uiso 0.62 1 calc PR A -1
H13B H 0.1365 0.3744 0.2067 0.043 Uiso 0.62 1 calc PR A -1
C9A C 0.0589(4) 0.6999(12) -0.0026(3) 0.0332(15) Uani 0.38 1 d P A -2
H9C H 0.0470 0.5545 -0.0181 0.040 Uiso 0.38 1 calc PR A -2
H9D H 0.0108 0.7697 0.0016 0.040 Uiso 0.38 1 calc PR A -2
C10A C 0.1108(5) 0.6783(16) 0.0544(4) 0.0246(18) Uani 0.38 1 d P A -2
H10A H 0.1566 0.5894 0.0526 0.029 Uiso 0.38 1 calc PR A -2
C11A C 0.0643(7) 0.582(2) 0.0952(6) 0.038(3) Uani 0.38 1 d P A -2
H11C H 0.0444 0.4389 0.0820 0.045 Uiso 0.38 1 calc PR A -2
H11D H 0.0207 0.6769 0.0972 0.045 Uiso 0.38 1 calc PR A -2
C12A C 0.1131(7) 0.5573(14) 0.1529(4) 0.053(2) Uani 0.38 1 d P A -2
H12A H 0.1546 0.4485 0.1557 0.063 Uiso 0.38 1 calc PR A -2
C13A C 0.0512(8) 0.514(2) 0.1940(5) 0.081(4) Uani 0.38 1 d P A -2
H13C H 0.0069 0.6066 0.1806 0.098 Uiso 0.38 1 calc PR A -2
H13D H 0.0338 0.3631 0.1879 0.098 Uiso 0.38 1 calc PR A -2
C14 C 0.06847(19) 0.5435(5) 0.25138(12) 0.0663(8) Uani 1 1 d . . .
H14A H 0.0184 0.6066 0.2444 0.080 Uiso 0.62 1 d PR A .
H14B H 0.0701 0.4355 0.2796 0.080 Uiso 0.62 1 d PR . .
H14C H 0.0225 0.5793 0.2645 0.080 Uiso 0.38 1 d PR . .
H14D H 0.0869 0.4075 0.2678 0.080 Uiso 0.38 1 d PR . .
C15 C 0.23773(17) 0.9862(4) 0.31491(11) 0.0533(7) Uani 1 1 d . A .
C16 C 0.22904(15) 0.9502(4) 0.25794(9) 0.0445(6) Uani 1 1 d . . .
C17 C 0.28882(15) 1.0409(4) 0.23132(10) 0.0476(6) Uani 1 1 d . A .
C18 C 0.32590(14) 0.9189(4) 0.19961(10) 0.0453(6) Uani 1 1 d . . .
H18 H 0.3110 0.7726 0.1940 0.054 Uiso 1 1 calc R A .
C19 C 0.38687(15) 0.9964(4) 0.17364(11) 0.0489(6) Uani 1 1 d . A .
C20 C 0.42169(16) 0.8661(5) 0.14187(11) 0.0551(7) Uani 1 1 d . . .
H20 H 0.4064 0.7195 0.1383 0.066 Uiso 1 1 calc R A .
C21 C 0.48057(16) 0.9365(5) 0.11303(13) 0.0618(8) Uani 1 1 d . A .
C22 C 0.50747(18) 1.1675(5) 0.12014(15) 0.0729(9) Uani 1 1 d . . .
H22A H 0.4837 1.2522 0.0880 0.087 Uiso 1 1 calc R A .
H22B H 0.5628 1.1712 0.1218 0.087 Uiso 1 1 calc R . .
C23 C 0.48877(17) 1.2742(5) 0.17187(16) 0.0791(11) Uani 1 1 d . A .
H23A H 0.5245 1.2191 0.2038 0.095 Uiso 1 1 calc R . .
H23B H 0.4971 1.4315 0.1697 0.095 Uiso 1 1 calc R . .
C24 C 0.40829(16) 1.2362(4) 0.18130(13) 0.0619(8) Uani 1 1 d . . .
H24 H 0.3739 1.3179 0.1524 0.074 Uiso 1 1 calc R A .
C25 C 0.39276(16) 1.3152(4) 0.23538(13) 0.0654(8) Uani 1 1 d . A .
H25A H 0.4034 1.4718 0.2381 0.079 Uiso 1 1 calc R . .
H25B H 0.4285 1.2431 0.2647 0.079 Uiso 1 1 calc R . .
C26 C 0.31219(17) 1.2771(4) 0.24544(12) 0.0624(8) Uani 1 1 d . . .
H26 H 0.2779 1.3712 0.2194 0.075 Uiso 1 1 calc R A .
C27 C 0.30033(19) 1.3370(5) 0.30296(13) 0.0693(9) Uani 1 1 d . A .
H27A H 0.2519 1.4153 0.3002 0.083 Uiso 1 1 calc R . .
H27B H 0.3413 1.4356 0.3197 0.083 Uiso 1 1 calc R . .
C28 C 0.29936(19) 1.1393(5) 0.34034(12) 0.0710(9) Uani 1 1 d . . .
H28A H 0.3489 1.0652 0.3455 0.085 Uiso 1 1 calc R A .
H28B H 0.2902 1.1865 0.3764 0.085 Uiso 1 1 calc R . .
O1 O 0.5987(2) 0.5225(8) -0.02054(19) 0.1478(17) Uani 0.85 1 d P B -3
H1W H 0.5687 0.4279 -0.0394 0.222 Uiso 1 1 d . C -3
C29 C 0.6741(3) 0.4510(12) -0.0135(2) 0.1262(18) Uani 1 1 d . B -3
H29A H 0.7075 0.5564 0.0089 0.151 Uiso 1 1 calc R B -3
H29B H 0.6898 0.4407 -0.0494 0.151 Uiso 1 1 calc R B -3
C30 C 0.6817(3) 0.2433(12) 0.0127(3) 0.164(3) Uani 1 1 d . B -3
H30A H 0.6683 0.2553 0.0489 0.246 Uiso 1 1 calc R B -3
H30B H 0.7340 0.1935 0.0163 0.246 Uiso 1 1 calc R B -3
H30C H 0.6479 0.1398 -0.0092 0.246 Uiso 1 1 calc R B -3
O1A O 0.6757(17) 0.676(5) 0.0005(12) 0.157(10) Uiso 0.15 1 d P D -4

loop_
_atom_site_aniso_label
_atom_site_aniso_U_11
_atom_site_aniso_U_22
_atom_site_aniso_U_33
_atom_site_aniso_U_23
_atom_site_aniso_U_13
_atom_site_aniso_U_12
N1 0.0885(18) 0.0666(15) 0.0437(13) -0.0221(12) 0.0206(12) -0.0018(14)
N2 0.0909(18) 0.0687(16) 0.0444(13) -0.0255(12) 0.0102(13) -0.0011(15)
N3 0.0744(15) 0.0542(14) 0.0488(13) 0.0183(11) 0.0040(11) -0.0152(12)
N4 0.0937(19) 0.0687(17) 0.0525(15) 0.0265(12) 0.0079(13) -0.0155(15)
N5 0.0570(15) 0.0850(19) 0.0792(18) 0.0237(15) 0.0165(14) 0.0144(14)
N6 0.0664(18) 0.116(3) 0.125(3) 0.033(2) 0.0371(19) 0.0157(18)
C1 0.0632(16) 0.0445(14) 0.0438(14) -0.0131(11) 0.0124(12) 0.0033(12)
C2 0.0589(15) 0.0299(11) 0.0358(12) -0.0060(10) -0.0020(11) 0.0014(11)
C3 0.0716(17) 0.0363(13) 0.0355(13) 0.0001(10) -0.0085(12) -0.0164(12)
C4 0.0532(14) 0.0247(10) 0.0386(12) -0.0014(9) -0.0046(10) -0.0079(10)
C5 0.0502(13) 0.0284(11) 0.0382(12) 0.0019(9) -0.0056(10) -0.0078(10)
C6 0.0545(14) 0.0300(12) 0.0452(13) 0.0032(10) -0.0011(11) -0.0103(10)
C7 0.0495(14) 0.0387(13) 0.0464(14) 0.0103(11) 0.0021(11) -0.0074(11)
C8 0.0573(15) 0.0473(14) 0.0335(12) 0.0029(10) 0.0023(11) -0.0063(12)
C9 0.063(3) 0.038(2) 0.035(2) -0.0041(18) 0.007(3) -0.015(2)
C10 0.039(3) 0.033(3) 0.029(2) -0.005(2) 0.005(3) -0.006(3)
C11 0.060(5) 0.026(3) 0.030(4) -0.004(2) 0.008(4) -0.009(3)
C12 0.046(3) 0.030(3) 0.031(2) -0.003(2) 0.005(2) -0.0058(19)
C13 0.051(3) 0.025(2) 0.030(2) -0.0005(17) 0.004(2) -0.0024(18)
C9A 0.028(3) 0.040(4) 0.030(3) -0.003(3) 0.000(3) -0.011(3)
C10A 0.024(4) 0.025(4) 0.025(4) -0.005(3) 0.006(4) -0.001(3)
C11A 0.053(8) 0.028(6) 0.028(4) -0.002(4) -0.002(6) -0.010(5)
C12A 0.090(8) 0.027(4) 0.036(4) -0.006(3) -0.001(5) -0.013(4)
C13A 0.115(11) 0.081(9) 0.051(6) 0.003(6) 0.019(7) -0.049(7)
C14 0.075(2) 0.069(2) 0.0587(18) -0.0170(15) 0.0237(15) -0.0127(16)
C15 0.0669(17) 0.0484(15) 0.0406(14) -0.0132(12) -0.0012(13) 0.0075(13)
C16 0.0603(15) 0.0298(11) 0.0371(12) -0.0073(10) -0.0078(11) 0.0064(11)
C17 0.0617(16) 0.0333(12) 0.0409(13) -0.0054(10) -0.0090(12) -0.0059(11)
C18 0.0559(15) 0.0299(12) 0.0437(13) 0.0024(10) -0.0080(11) -0.0053(11)
C19 0.0490(14) 0.0395(13) 0.0507(14) 0.0110(11) -0.0104(12) -0.0057(11)
C20 0.0578(16) 0.0433(14) 0.0607(17) 0.0115(13) 0.0012(13) 0.0002(13)
C21 0.0461(15) 0.0623(18) 0.0719(19) 0.0254(16) -0.0034(14) 0.0055(14)
C22 0.0533(17) 0.071(2) 0.091(2) 0.0274(18) 0.0048(16) -0.0039(15)
C23 0.0574(18) 0.0507(17) 0.119(3) 0.0249(19) -0.0121(18) -0.0081(14)
C24 0.0573(17) 0.0439(15) 0.075(2) 0.0079(14) -0.0133(14) -0.0120(13)
C25 0.0591(17) 0.0352(14) 0.089(2) -0.0028(14) -0.0216(15) -0.0057(12)
C26 0.0679(18) 0.0379(14) 0.0705(19) -0.0108(13) -0.0168(15) -0.0032(13)
C27 0.0713(19) 0.0446(16) 0.081(2) -0.0288(15) -0.0158(16) -0.0005(14)
C28 0.081(2) 0.071(2) 0.0510(16) -0.0269(15) -0.0164(15) 0.0001(17)
O1 0.078(2) 0.175(4) 0.174(4) -0.053(3) -0.022(2) 0.033(3)
C29 0.086(3) 0.171(6) 0.118(4) -0.023(4) 0.009(3) -0.005(3)
C30 0.074(3) 0.186(6) 0.234(7) 0.067(6) 0.035(4) -0.002(4)

loop_
_atom_type_symbol
_atom_type_description
_atom_type_scat_dispersion_real
_atom_type_scat_dispersion_imag
_atom_type_scat_source
C C 0.0033 0.0016 'International Tables Vol C Tables 4.2.6.8 and 6.1.1.4'
H H 0.0000 0.0000 'International Tables Vol C Tables 4.2.6.8 and 6.1.1.4'
N N 0.0061 0.0033 'International Tables Vol C Tables 4.2.6.8 and 6.1.1.4'
O O 0.0106 0.0060 'International Tables Vol C Tables 4.2.6.8 and 6.1.1.4'

loop_
_geom_angle_atom_site_label_1
_geom_angle_atom_site_label_2
_geom_angle_atom_site_label_3
_geom_angle
C1 N1 N2 119.7(2)
C15 N2 N1 119.1(2)
C7 N3 N4 117.8(2)
N3 N4 H4A 120.0
N3 N4 H4B 120.0
H4A N4 H4B 120.0
C21 N5 N6 117.5(3)
N5 N6 H6A 120.0
N5 N6 H6B 120.0
H6A N6 H6B 120.0
N1 C1 C2 123.7(2)
N1 C1 C14 114.6(2)
C2 C1 C14 121.5(2)
C16 C2 C1 115.4(2)
C16 C2 C3 125.9(2)
C1 C2 C3 118.7(2)
C4 C3 C2 123.2(2)
C4 C3 C12 118.4(3)
C2 C3 C12 117.3(3)
C4 C3 C12A 116.6(4)
C2 C3 C12A 117.7(4)
C3 C4 C5 124.9(2)
C3 C4 H4 117.6
C5 C4 H4 117.6
C6 C5 C4 122.0(2)
C6 C5 C10 121.4(3)
C4 C5 C10 116.3(3)
C6 C5 C10A 116.3(4)
C4 C5 C10A 119.3(4)
C5 C6 C7 124.3(2)
C5 C6 H6 117.9
C7 C6 H6 117.9
N3 C7 C6 116.7(2)
N3 C7 C8 124.8(2)
C6 C7 C8 118.4(2)
C9A C8 C7 115.4(3)
C7 C8 C9 110.7(2)
C7 C8 H8A 109.4
C9 C8 H8A 109.4
C7 C8 H8B 109.5
C9 C8 H8B 109.6
H8A C8 H8B 108.2
C9A C8 H8C 108.3
C7 C8 H8C 108.6
C9A C8 H8D 108.6
C7 C8 H8D 108.1
H8C C8 H8D 107.6
C10 C9 C8 117.2(4)
C10 C9 H9A 108.0
C8 C9 H9A 108.0
C10 C9 H9B 108.0
C8 C9 H9B 108.0
H9A C9 H9B 107.2
C9 C10 C5 105.9(4)
C9 C10 C11 115.2(6)
C5 C10 C11 111.1(5)
C9 C10 H10 108.1
C5 C10 H10 108.1
C11 C10 H10 108.1
C12 C11 C10 113.0(6)
C12 C11 H11A 109.0
C10 C11 H11A 109.0
C12 C11 H11B 109.0
C10 C11 H11B 109.0
H11A C11 H11B 107.8
C11 C12 C13 113.8(5)
C11 C12 C3 105.9(5)
C13 C12 C3 110.6(4)
C11 C12 H12 108.8
C13 C12 H12 108.8
C3 C12 H12 108.8
C14 C13 C12 106.6(4)
C14 C13 H13A 110.4
C12 C13 H13A 110.4
C14 C13 H13B 110.4
C12 C13 H13B 110.4
H13A C13 H13B 108.6
C8 C9A C10A 111.3(6)
C8 C9A H9C 109.4
C10A C9A H9C 109.4
C8 C9A H9D 109.4
C10A C9A H9D 109.4
H9C C9A H9D 108.0
C11A C10A C9A 109.1(8)
C11A C10A C5 103.6(8)
C9A C10A C5 109.4(7)
C11A C10A H10A 111.5
C9A C10A H10A 111.5
C5 C10A H10A 111.5
C10A C11A C12A 111.4(10)
C10A C11A H11C 109.3
C12A C11A H11C 109.3
C10A C11A H11D 109.3
C12A C11A H11D 109.3
H11C C11A H11D 108.0
C11A C12A C3 107.7(8)
C11A C12A C13A 105.0(10)
C3 C12A C13A 97.5(7)
C11A C12A H12A 114.9
C3 C12A H12A 114.9
C13A C12A H12A 114.9
C14 C13A C12A 123.5(9)
C14 C13A H13C 106.5
C12A C13A H13C 106.5
C14 C13A H13D 106.5
C12A C13A H13D 106.5
H13C C13A H13D 106.5
C12A C13A H14A 144.5
H13D C13A H14A 108.2
C13A C14 C1 114.8(5)
C1 C14 C13 109.9(3)
C1 C14 H14A 109.6
C13 C14 H14A 109.9
C1 C14 H14B 109.6
C13 C14 H14B 109.5
H14A C14 H14B 108.3
C13A C14 H14C 109.0
C1 C14 H14C 108.3
C13A C14 H14D 108.1
C1 C14 H14D 108.8
H14C C14 H14D 107.7
N2 C15 C16 124.0(3)
N2 C15 C28 118.6(2)
C16 C15 C28 117.4(3)
C2 C16 C15 116.9(2)
C2 C16 C17 127.2(2)
C15 C16 C17 115.8(2)
C18 C17 C16 121.8(2)
C18 C17 C26 121.3(3)
C16 C17 C26 116.7(2)
C17 C18 C19 124.6(2)
C17 C18 H18 117.7
C19 C18 H18 117.7
C20 C19 C18 121.9(2)
C20 C19 C24 120.9(3)
C18 C19 C24 117.1(3)
C19 C20 C21 124.4(3)
C19 C20 H20 117.8
C21 C20 H20 117.8
N5 C21 C20 117.0(3)
N5 C21 C22 124.8(3)
C20 C21 C22 118.2(3)
C21 C22 C23 113.0(3)
C21 C22 H22A 109.0
C23 C22 H22A 109.0
C21 C22 H22B 109.0
C23 C22 H22B 109.0
H22A C22 H22B 107.8
C24 C23 C22 114.9(3)
C24 C23 H23A 108.6
C22 C23 H23A 108.6
C24 C23 H23B 108.6
C22 C23 H23B 108.6
H23A C23 H23B 107.5
C25 C24 C23 115.0(3)
C25 C24 C19 110.0(2)
C23 C24 C19 110.7(3)
C25 C24 H24 106.9
C23 C24 H24 106.9
C19 C24 H24 106.9
C24 C25 C26 115.5(2)
C24 C25 H25A 108.4
C26 C25 H25A 108.4
C24 C25 H25B 108.4
C26 C25 H25B 108.4
H25A C25 H25B 107.5
C25 C26 C27 114.3(2)
C25 C26 C17 109.5(2)
C27 C26 C17 111.4(2)
C25 C26 H26 107.1
C27 C26 H26 107.1
C17 C26 H26 107.1
C26 C27 C28 113.1(2)
C26 C27 H27A 108.9
C28 C27 H27A 108.9
C26 C27 H27B 108.9
C28 C27 H27B 108.9
H27A C27 H27B 107.8
C15 C28 C27 109.4(2)
C15 C28 H28A 109.8
C27 C28 H28A 109.8
C15 C28 H28B 109.8
C27 C28 H28B 109.8
H28A C28 H28B 108.2
C29 O1 H1W 110.1
O1 C29 C30 110.4(5)
O1 C29 H29A 109.6
C30 C29 H29A 109.6
O1 C29 H29B 109.6
C30 C29 H29B 109.6
H29A C29 H29B 108.1

loop_
_geom_bond_atom_site_label_1
_geom_bond_atom_site_label_2
_geom_bond_distance
N1 C1 1.333(3)
N1 N2 1.352(4)
N2 C15 1.316(4)
N3 C7 1.292(3)
N3 N4 1.365(3)
N4 H4A 0.8700
N4 H4B 0.8700
N5 C21 1.292(4)
N5 N6 1.370(4)
N6 H6A 0.8700
N6 H6B 0.8700
C1 C2 1.411(4)
C1 C14 1.502(4)
C2 C16 1.407(3)
C2 C3 1.464(3)
C3 C4 1.345(3)
C3 C12 1.535(6)
C3 C12A 1.594(9)
C4 C5 1.442(3)
C4 H4 0.9400
C5 C6 1.342(3)
C5 C10 1.504(7)
C5 C10A 1.556(10)
C6 C7 1.437(3)
C6 H6 0.9400
C7 C8 1.498(3)
C8 C9A 1.449(7)
C8 C9 1.530(5)
C8 H8A 0.9600
C8 H8B 0.9600
C8 H8C 0.9600
C8 H8D 0.9600
C9 C10 1.500(8)
C9 H9A 0.9800
C9 H9B 0.9800
C10 C11 1.512(12)
C10 H10 0.9900
C11 C12 1.484(11)
C11 H11A 0.9800
C11 H11B 0.9800
C12 C13 1.532(7)
C12 H12 0.9900
C13 C14 1.505(6)
C13 H13A 0.9800
C13 H13B 0.9800
C9A C10A 1.547(13)
C9A H9C 0.9800
C9A H9D 0.9800
C10A C11A 1.54(2)
C10A H10A 0.9900
C11A C12A 1.538(17)
C11A H11C 0.9800
C11A H11D 0.9800
C12A C13A 1.653(16)
C12A H12A 0.9900
C13A C14 1.408(12)
C13A H13C 0.9800
C13A H13D 0.9800
C14 H14A 0.9600
C14 H14B 0.9601
C14 H14C 0.9601
C14 H14D 0.9600
C15 C16 1.408(3)
C15 C28 1.495(4)
C16 C17 1.461(4)
C17 C18 1.343(4)
C17 C26 1.531(3)
C18 C19 1.440(4)
C18 H18 0.9400
C19 C20 1.349(4)
C19 C24 1.524(4)
C20 C21 1.438(4)
C20 H20 0.9400
C21 C22 1.497(4)
C22 C23 1.528(5)
C22 H22A 0.9800
C22 H22B 0.9800
C23 C24 1.512(4)
C23 H23A 0.9800
C23 H23B 0.9800
C24 C25 1.496(5)
C24 H24 0.9900
C25 C26 1.519(4)
C25 H25A 0.9800
C25 H25B 0.9800
C26 C27 1.522(4)
C26 H26 0.9900
C27 C28 1.528(5)
C27 H27A 0.9800
C27 H27B 0.9800
C28 H28A 0.9800
C28 H28B 0.9800
O1 C29 1.394(6)
O1 H1W 0.8666
C29 C30 1.427(8)
C29 H29A 0.9800
C29 H29B 0.9800
C30 H30A 0.9700
C30 H30B 0.9700
C30 H30C 0.9700

loop_
_geom_torsion_atom_site_label_1
_geom_torsion_atom_site_label_2
_geom_torsion_atom_site_label_3
_geom_torsion_atom_site_label_4
_geom_torsion
C1 N1 N2 C15 -7.9(4)
N2 N1 C1 C2 2.2(4)
N2 N1 C1 C14 177.5(3)
N1 C1 C2 C16 6.9(4)
C14 C1 C2 C16 -168.1(2)
N1 C1 C2 C3 -172.4(3)
C14 C1 C2 C3 12.6(4)
C16 C2 C3 C4 -22.5(4)
C1 C2 C3 C4 156.7(3)
C16 C2 C3 C12 169.3(3)
C1 C2 C3 C12 -11.5(4)
C16 C2 C3 C12A 139.1(6)
C1 C2 C3 C12A -41.6(6)
C2 C3 C4 C5 176.2(2)
C12 C3 C4 C5 -15.8(4)
C12A C3 C4 C5 14.3(6)
C3 C4 C5 C6 -179.4(3)
C3 C4 C5 C10 6.9(4)
C3 C4 C5 C10A -17.7(5)
C4 C5 C6 C7 178.0(2)
C10 C5 C6 C7 -8.7(5)
C10A C5 C6 C7 15.7(5)
N4 N3 C7 C6 -176.8(2)
N4 N3 C7 C8 1.7(4)
C5 C6 C7 N3 175.4(3)
C5 C6 C7 C8 -3.3(4)
N3 C7 C8 C9A -159.2(4)
C6 C7 C8 C9A 19.3(5)
N3 C7 C8 C9 167.3(3)
C6 C7 C8 C9 -14.2(4)
C9A C8 C9 C10 -59.6(7)
C7 C8 C9 C10 45.6(6)
C8 C9 C10 C5 -54.6(6)
C8 C9 C10 C11 -177.8(5)
C6 C5 C10 C9 35.5(6)
C4 C5 C10 C9 -150.8(4)
C10A C5 C10 C9 -47.2(15)
C6 C5 C10 C11 161.3(4)
C4 C5 C10 C11 -25.0(6)
C10A C5 C10 C11 78.6(16)
C9 C10 C11 C12 175.4(5)
C5 C10 C11 C12 55.0(7)
C10 C11 C12 C13 177.2(5)
C10 C11 C12 C3 -61.1(7)
C4 C3 C12 C11 41.3(5)
C2 C3 C12 C11 -149.9(4)
C12A C3 C12 C11 -51.8(10)
C4 C3 C12 C13 165.0(3)
C2 C3 C12 C13 -26.2(5)
C12A C3 C12 C13 71.9(11)
C11 C12 C13 C14 -178.6(5)
C3 C12 C13 C14 62.3(5)
C7 C8 C9A C10A -46.2(7)
C9 C8 C9A C10A 42.1(6)
C8 C9A C10A C11A 169.0(8)
C8 C9A C10A C5 56.4(7)
C6 C5 C10A C11A -157.5(5)
C4 C5 C10A C11A 39.7(7)
C10 C5 C10A C11A -48.3(14)
C6 C5 C10A C9A -41.3(6)
C4 C5 C10A C9A 156.0(5)
C10 C5 C10A C9A 67.9(15)
C9A C10A C11A C12A -179.8(8)
C5 C10A C11A C12A -63.4(10)
C10A C11A C12A C3 62.8(12)
C10A C11A C12A C13A 165.9(9)
C4 C3 C12A C11A -35.3(10)
C2 C3 C12A C11A 161.9(7)
C12 C3 C12A C11A 65.7(12)
C4 C3 C12A C13A -143.7(6)
C2 C3 C12A C13A 53.4(8)
C12 C3 C12A C13A -42.7(10)
C11A C12A C13A C14 -161.3(11)
C3 C12A C13A C14 -50.7(13)
C12A C13A C14 C1 30.6(14)
C12A C13A C14 C13 -56.5(12)
N1 C1 C14 C13A 177.7(7)
C2 C1 C14 C13A -6.9(8)
N1 C1 C14 C13 -150.3(3)
C2 C1 C14 C13 25.1(4)
C12 C13 C14 C13A 44.2(10)
C12 C13 C14 C1 -61.3(5)
N1 N2 C15 C16 4.4(4)
N1 N2 C15 C28 -176.8(3)
C1 C2 C16 C15 -9.9(3)
C3 C2 C16 C15 169.4(2)
C1 C2 C16 C17 166.8(2)
C3 C2 C16 C17 -13.9(4)
N2 C15 C16 C2 4.8(4)
C28 C15 C16 C2 -174.0(2)
N2 C15 C16 C17 -172.3(3)
C28 C15 C16 C17 9.0(3)
C2 C16 C17 C18 -49.0(4)
C15 C16 C17 C18 127.7(3)
C2 C16 C17 C26 136.3(3)
C15 C16 C17 C26 -47.0(3)
C16 C17 C18 C19 -178.0(2)
C26 C17 C18 C19 -3.5(4)
C17 C18 C19 C20 -179.5(2)
C17 C18 C19 C24 -2.4(4)
C18 C19 C20 C21 177.2(2)
C24 C19 C20 C21 0.2(4)
N6 N5 C21 C20 178.2(2)
N6 N5 C21 C22 0.4(4)
C19 C20 C21 N5 -175.6(3)
C19 C20 C21 C22 2.4(4)
N5 C21 C22 C23 -162.1(3)
C20 C21 C22 C23 20.1(4)
C21 C22 C23 C24 -45.6(4)
C22 C23 C24 C25 172.4(2)
C22 C23 C24 C19 47.0(4)
C20 C19 C24 C25 -152.9(2)
C18 C19 C24 C25 29.9(3)
C20 C19 C24 C23 -24.7(4)
C18 C19 C24 C23 158.1(2)
C23 C24 C25 C26 -179.7(2)
C19 C24 C25 C26 -54.0(3)
C24 C25 C26 C27 173.9(2)
C24 C25 C26 C17 48.1(3)
C18 C17 C26 C25 -18.5(3)
C16 C17 C26 C25 156.2(2)
C18 C17 C26 C27 -145.9(3)
C16 C17 C26 C27 28.8(3)
C25 C26 C27 C28 -102.0(3)
C17 C26 C27 C28 22.8(4)
N2 C15 C28 C27 -136.9(3)
C16 C15 C28 C27 41.9(4)
C26 C27 C28 C15 -57.9(4)
